data_1531200
loop_
_publ_author_name
'Clark, J.R.'
'Papike, J.J.'
'Appleman, D.E.'

_publ_section_title
;
 Crystal-chemical characterization of clinopyroxenes based on eight new
 structure refinements
;
_journal_name_full 'Mineralogical Society of America: Special Papers'
_journal_page_first 31
_journal_page_last 50
_journal_volume 2
_journal_year 1969
_chemical_formula_sum 'Al0.24 Ca0.59 Fe0.25 Mg0.6 Na0.32 O6 Si2'
_chemical_name_systematic 'Na.32 Ca.59 Mg.60 Fe.25 Al.24 (Si2 O6)'
_space_group_IT_number 15
_symmetry_space_group_name_Hall '-C 2yc'
_symmetry_space_group_name_H-M 'C 1 2/c 1'
_cell_angle_alpha 90
_cell_angle_beta 106.598
_cell_angle_gamma 90
_cell_formula_units_Z 4
_cell_length_a 9.646
_cell_length_b 8.824
_cell_length_c 5.27
_cell_volume 429.872
_citation_journal_id_ASTM MSAPAX
_cod_data_source_file Clark_MSAPAX_1969_1746.cif
_cod_data_source_block Al0.24Ca0.59Fe0.25Mg0.6Na0.32O6Si2
_cod_original_cell_volume 429.8725
_cod_database_code 1531200

loop_
_symmetry_equiv_pos_as_xyz
x,y,z
-x,y,-z+1/2
-x,-y,-z
x,-y,z-1/2
x+1/2,y+1/2,z
-x+1/2,y+1/2,-z+1/2
-x+1/2,-y+1/2,-z
x+1/2,-y+1/2,z-1/2

loop_
_atom_site_label
_atom_site_type_symbol
_atom_site_fract_x
_atom_site_fract_y
_atom_site_fract_z
_atom_site_occupancy
_atom_site_U_iso_or_equiv
O1 O-2 0.114 0.0829 0.1387 1 0.0
Fe2 Fe+2 0 0.2999 0.25 0.033 0.0
Ca1 Ca+2 0 0.2999 0.25 0.59 0.0
O2 O-2 0.3604 0.2531 0.3136 1 0.0
Mg2 Mg+2 0 0.2999 0.25 0.057 0.0
Na1 Na+1 0 0.2999 0.25 0.32 0.0
Al1 Al+3 0 0.9048 0.25 0.24 0.0
O3 O-2 0.3513 0.0147 -0.0002 1 0.0
Si1 Si+4 0.2881 0.0924 0.2308 1 0.0
Fe1 Fe+2 0 0.9048 0.25 0.217 0.0
Mg1 Mg+2 0 0.9048 0.25 0.543 0.0
